data_7223385
loop_
_publ_author_name
'Huo, Yu'
'Li, Dandan'
'Wan, Rong'
'Ma, Pengtao'
'Zhang, Dongdi'
'Niu, Jingyang'
'Wang, Jingping'

_publ_section_title
;
 Synthesis and Characterization of Organotriphosphonate-Functionalized
 TM-Containing Polyoxotungstates
;
_journal_name_full 'RSC Adv.'
_journal_paper_doi 10.1039/C5RA20806H
_journal_year 2015
_chemical_formula_moiety '0.5(C12 H24 As4 Co4 K8 N4 O230 P12 W56), 19(O)'
_chemical_formula_sum 'C6 H74 As2 Co2 K4 N2 O134 P6 W28'
_chemical_formula_weight 8076.05
_space_group_crystal_system monoclinic
_space_group_IT_number 15
_space_group_name_Hall '-C 2yc'
_space_group_name_H-M_alt 'C 1 2/c 1'
_symmetry_space_group_name_Hall '-C 2yc'
_symmetry_space_group_name_H-M 'C 1 2/c 1'
_atom_sites_solution_hydrogens geom
_audit_creation_date 2015-11-21
_audit_creation_method
;
Olex2 1.2
(compiled 2015.09.30 svn.r3233 for OlexSys, GUI svn.r5103)
;
_audit_update_record
;
2015-11-22 deposited with the CCDC.
2015-11-30 downloaded from the CCDC.
;
_cell_angle_alpha 90
_cell_angle_beta 122.1840(10)
_cell_angle_gamma 90
_cell_formula_units_Z 4
_cell_length_a 29.8801(12)
_cell_length_b 27.6391(11)
_cell_length_c 20.6261(8)
_cell_measurement_reflns_used 9163
_cell_measurement_temperature 296(2)
_cell_measurement_theta_max 28.12
_cell_measurement_theta_min 2.18
_cell_volume 14416.8(10)
_computing_cell_refinement 'Bruker SAINT'
_computing_data_collection 'Bruker APEX2'
_computing_data_reduction 'Bruker SAINT'
_computing_molecular_graphics 'Olex2 (Dolomanov et al., 2009)'
_computing_publication_material 'Olex2 (Dolomanov et al., 2009)'
_computing_structure_refinement 'ShelXL-2014/7 (Sheldrick, 2014)'
_computing_structure_solution 'ShelXS-1997 (Sheldrick, 2008)'
_diffrn_ambient_temperature 296.15
_diffrn_measured_fraction_theta_full 0.992
_diffrn_measured_fraction_theta_max 0.992
_diffrn_measurement_device_type 'Bruker APEX-II CCD'
_diffrn_measurement_method '\f and \w scans'
_diffrn_radiation_monochromator graphite
_diffrn_radiation_type MoK\a
_diffrn_radiation_wavelength 0.71073
_diffrn_reflns_av_R_equivalents 0.0470
_diffrn_reflns_av_unetI/netI 0.0534
_diffrn_reflns_laue_measured_fraction_full 0.992
_diffrn_reflns_laue_measured_fraction_max 0.992
_diffrn_reflns_limit_h_max 35
_diffrn_reflns_limit_h_min -35
_diffrn_reflns_limit_k_max 26
_diffrn_reflns_limit_k_min -32
_diffrn_reflns_limit_l_max 21
_diffrn_reflns_limit_l_min -24
_diffrn_reflns_number 37039
_diffrn_reflns_point_group_measured_fraction_full 0.992
_diffrn_reflns_point_group_measured_fraction_max 0.992
_diffrn_reflns_theta_full 25.099
_diffrn_reflns_theta_max 25.099
_diffrn_reflns_theta_min 1.879
_diffrn_standards_number 0
_exptl_absorpt_coefficient_mu 23.207
_exptl_absorpt_correction_T_max 0.7457
_exptl_absorpt_correction_T_min 0.3681
_exptl_absorpt_correction_type multi-scan
_exptl_absorpt_process_details
;
SADABS-2008/1 (Bruker,2008) was used for absorption correction.
wR2(int) was 0.1437 before and 0.0489 after correction.
The Ratio of minimum to maximum transmission is 0.4936.
The \l/2 correction factor is 0.0015.
;
_exptl_crystal_colour red
_exptl_crystal_density_diffrn 3.714
_exptl_crystal_description block
_exptl_crystal_F_000 14160
_exptl_crystal_size_max 0.22
_exptl_crystal_size_mid 0.19
_exptl_crystal_size_min 0.16
_refine_diff_density_max 4.108
_refine_diff_density_min -1.625
_refine_diff_density_rms 0.314
_refine_ls_extinction_method none
_refine_ls_goodness_of_fit_ref 1.022
_refine_ls_hydrogen_treatment constr
_refine_ls_matrix_type full
_refine_ls_number_parameters 791
_refine_ls_number_reflns 12743
_refine_ls_number_restraints 7
_refine_ls_restrained_S_all 1.022
_refine_ls_R_factor_all 0.0594
_refine_ls_R_factor_gt 0.0381
_refine_ls_shift/su_max 0.001
_refine_ls_shift/su_mean 0.000
_refine_ls_structure_factor_coef Fsqd
_refine_ls_weighting_details 'w=1/[\s^2^(Fo^2^)+(0.0568P)^2^] where P=(Fo^2^+2Fc^2^)/3'
_refine_ls_weighting_scheme calc
_refine_ls_wR_factor_gt 0.0969
_refine_ls_wR_factor_ref 0.1038
_reflns_Friedel_coverage 0.000
_reflns_number_gt 9726
_reflns_number_total 12743
_reflns_threshold_expression 'I > 2\s(I)'
_cod_data_source_file c5ra20806h1.cif
_cod_data_source_block 2
_cod_database_code 7223385
_shelx_space_group_comment
;
The symmetry employed for this shelxl refinement is uniquely defined
by the following loop, which should always be used as a source of
symmetry information in preference to the above space-group names.
They are only intended as comments.
;
_shelx_estimated_absorpt_t_max 0.119
_shelx_estimated_absorpt_t_min 0.080
_olex2_refinement_description
;
1. Fixed Uiso
 At 1.2 times of:
  All C(H,H) groups
2. Restrained distances
 O5W-O10W
 2.7 with sigma of 0.02
3. Rigid bond restraints
 N1, C3
 with sigma for 1-2 distances of 0.01 and sigma for 1-3 distances of 0.01
 P2, C2
 with sigma for 1-2 distances of 0.01 and sigma for 1-3 distances of 0.01
 Co1, O36
 with sigma for 1-2 distances of 0.01 and sigma for 1-3 distances of 0.01
 Co1, O37
 with sigma for 1-2 distances of 0.01 and sigma for 1-3 distances of 0.01
 Co1, O51
 with sigma for 1-2 distances of 0.01 and sigma for 1-3 distances of 0.01
 Co1, O52
 with sigma for 1-2 distances of 0.01 and sigma for 1-3 distances of 0.01
4. Others
 Fixed Sof: O7W(0.6) O8W(0.4) O9W(0.5) O10W(0.5) O11W(0.5) O12W(0.5) O13W(0.5)
 O14W(0.5) O15W(0.5) O16W(0.5) O17W(0.5)
5.a Secondary CH2 refined with riding coordinates:
 C1(H1A,H1B), C2(H2A,H2B), C3(H3A,H3B)
;
_shelx_shelxl_version_number 2014/7
_olex2_submission_special_instructions 'No special instructions were received'

loop_
_space_group_symop_operation_xyz
'x, y, z'
'-x, y, -z+1/2'
'x+1/2, y+1/2, z'
'-x+1/2, y+1/2, -z+1/2'
'-x, -y, -z'
'x, -y, z-1/2'
'-x+1/2, -y+1/2, -z'
'x+1/2, -y+1/2, z-1/2'

loop_
_atom_site_label
_atom_site_type_symbol
_atom_site_fract_x
_atom_site_fract_y
_atom_site_fract_z
_atom_site_U_iso_or_equiv
_atom_site_adp_type
_atom_site_occupancy
_atom_site_site_symmetry_order
_atom_site_calc_flag
_atom_site_refinement_flags_posn
_atom_site_refinement_flags_adp
_atom_site_refinement_flags_occupancy
_atom_site_disorder_assembly
_atom_site_disorder_group
W1 W 0.18301(2) 0.56900(2) 0.84146(3) 0.02367(13) Uani 1 1 d . . . . .
W2 W 0.31578(2) 0.56568(2) 0.94488(3) 0.02352(13) Uani 1 1 d . . . . .
W3 W 0.24732(2) 0.48533(2) 0.80192(3) 0.02654(14) Uani 1 1 d . . . . .
W4 W 0.38990(2) 0.60732(2) 0.85948(3) 0.02545(13) Uani 1 1 d . . . . .
W5 W 0.32375(2) 0.52397(2) 0.71590(3) 0.02824(14) Uani 1 1 d . . . . .
W6 W 0.32606(2) 0.64137(2) 0.67459(3) 0.02507(13) Uani 1 1 d . . . . .
W7 W 0.17807(2) 0.64259(2) 0.55815(3) 0.02454(13) Uani 1 1 d . . . . .
W8 W 0.17808(2) 0.52575(2) 0.60183(3) 0.02833(14) Uani 1 1 d . . . . .
W9 W 0.11001(2) 0.60746(2) 0.63717(3) 0.02642(14) Uani 1 1 d . . . . .
W10 W 0.33193(2) 0.76337(2) 0.74344(3) 0.02493(13) Uani 1 1 d . . . . .
W11 W 0.18548(2) 0.76522(2) 0.62818(3) 0.02258(13) Uani 1 1 d . . . . .
W12 W 0.11917(2) 0.73129(2) 0.70951(3) 0.02224(13) Uani 1 1 d . . . . .
W13 W 0.18780(2) 0.69075(2) 0.91126(3) 0.01946(12) Uani 1 1 d . . . . .
W14 W 0.32206(2) 0.68902(2) 1.01429(3) 0.02052(12) Uani 1 1 d . . . . .
As1 As 0.25044(5) 0.62173(4) 0.76028(7) 0.0179(3) Uani 1 1 d . . . . .
Co1 Co 0.38566(6) 0.73345(5) 0.91876(8) 0.0114(3) Uani 1 1 d . U . . .
P1 P 0.25607(12) 0.74639(11) 0.83064(17) 0.0159(7) Uani 1 1 d . . . . .
P2 P 0.36196(14) 0.84876(12) 0.8736(2) 0.0257(8) Uani 1 1 d . U . . .
P3 P 0.14891(14) 0.84758(12) 0.7094(2) 0.0250(8) Uani 1 1 d . . . . .
K1 K 0.04315(17) 0.68118(19) 0.9155(2) 0.0764(14) Uani 1 1 d . . . . .
K2 K 0.0857(3) 0.7560(3) 0.3788(4) 0.149(3) Uani 1 1 d . . . . .
N1 N 0.2563(4) 0.8484(3) 0.8216(5) 0.019(2) Uani 1 1 d . U . . .
O1 O 0.1388(4) 0.5548(3) 0.8681(6) 0.040(3) Uani 1 1 d . . . . .
O2 O 0.2481(4) 0.5600(3) 0.9373(5) 0.027(2) Uani 1 1 d . . . . .
O3 O 0.1930(4) 0.5021(3) 0.8199(5) 0.033(2) Uani 1 1 d . . . . .
O4 O 0.1872(3) 0.6345(3) 0.8505(5) 0.022(2) Uani 1 1 d . . . . .
O5 O 0.1363(4) 0.5764(3) 0.7328(5) 0.027(2) Uani 1 1 d . . . . .
O6 O 0.2497(3) 0.5725(3) 0.8156(5) 0.022(2) Uani 1 1 d . . . . .
O7 O 0.3574(4) 0.5488(3) 1.0383(5) 0.035(2) Uani 1 1 d . . . . .
O8 O 0.2997(4) 0.4982(3) 0.9036(5) 0.030(2) Uani 1 1 d . . . . .
O9 O 0.3621(4) 0.5703(3) 0.9086(5) 0.029(2) Uani 1 1 d . . . . .
O10 O 0.3152(3) 0.6315(3) 0.9536(5) 0.023(2) Uani 1 1 d . . . . .
O11 O 0.2456(4) 0.4228(3) 0.8046(5) 0.036(2) Uani 1 1 d . . . . .
O12 O 0.1946(4) 0.4970(3) 0.6940(5) 0.028(2) Uani 1 1 d . . . . .
O13 O 0.2975(4) 0.4952(3) 0.7725(5) 0.027(2) Uani 1 1 d . . . . .
O14 O 0.4569(4) 0.6002(4) 0.9220(5) 0.041(3) Uani 1 1 d . . . . .
O15 O 0.3839(4) 0.5429(3) 0.8026(5) 0.030(2) Uani 1 1 d . . . . .
O16 O 0.3896(4) 0.6350(3) 0.7712(5) 0.029(2) Uani 1 1 d . . . . .
O17 O 0.3770(4) 0.6627(3) 0.8874(5) 0.028(2) Uani 1 1 d . . . . .
O18 O 0.3043(3) 0.6008(3) 0.7531(5) 0.024(2) Uani 1 1 d . . . . .
O19 O 0.3445(4) 0.4753(3) 0.6880(6) 0.042(3) Uani 1 1 d . . . . .
O20 O 0.3309(4) 0.5744(3) 0.6565(5) 0.030(2) Uani 1 1 d . . . . .
O21 O 0.2491(4) 0.5262(3) 0.6333(5) 0.035(2) Uani 1 1 d . . . . .
O22 O 0.3499(4) 0.6636(4) 0.6214(5) 0.039(3) Uani 1 1 d . . . . .
O23 O 0.2516(3) 0.6363(3) 0.5997(5) 0.027(2) Uani 1 1 d . . . . .
O24 O 0.3104(4) 0.6997(3) 0.7073(5) 0.030(2) Uani 1 1 d . . . . .
O25 O 0.1557(4) 0.6694(4) 0.4718(5) 0.043(3) Uani 1 1 d . . . . .
O26 O 0.1662(4) 0.5776(3) 0.5291(5) 0.031(2) Uani 1 1 d . . . . .
O27 O 0.1142(4) 0.6430(3) 0.5598(5) 0.028(2) Uani 1 1 d . . . . .
O28 O 0.1966(4) 0.7013(3) 0.6200(5) 0.026(2) Uani 1 1 d . . . . .
O29 O 0.1536(4) 0.4785(3) 0.5398(6) 0.045(3) Uani 1 1 d . . . . .
O30 O 0.1973(3) 0.6009(3) 0.6676(5) 0.024(2) Uani 1 1 d . . . . .
O31 O 0.1124(3) 0.5497(3) 0.5916(5) 0.031(2) Uani 1 1 d . . . . .
O32 O 0.0437(4) 0.6108(4) 0.5974(5) 0.042(3) Uani 1 1 d . . . . .
O33 O 0.1306(4) 0.6678(3) 0.6948(5) 0.030(2) Uani 1 1 d . . . . .
O34 O 0.3492(4) 0.7816(4) 0.6810(5) 0.038(2) Uani 1 1 d . . . . .
O35 O 0.2553(3) 0.7830(3) 0.6811(5) 0.025(2) Uani 1 1 d . . . . .
O36 O 0.3938(4) 0.7481(3) 0.8260(5) 0.030(2) Uani 1 1 d . U . . .
O37 O 0.3037(3) 0.7410(3) 0.8262(5) 0.0214(19) Uani 1 1 d . U . . .
O38 O 0.3360(4) 0.8294(3) 0.7910(5) 0.027(2) Uani 1 1 d . . . . .
O39 O 0.1631(4) 0.7837(3) 0.5372(5) 0.033(2) Uani 1 1 d . . . . .
O40 O 0.1203(3) 0.7507(3) 0.6220(4) 0.0207(19) Uani 1 1 d . . . . .
O41 O 0.2058(3) 0.7425(3) 0.7509(4) 0.0180(18) Uani 1 1 d . . . . .
O42 O 0.1734(4) 0.8304(3) 0.6657(5) 0.028(2) Uani 1 1 d . . . . .
O43 O 0.0524(4) 0.7321(4) 0.6699(5) 0.040(3) Uani 1 1 d . . . . .
O44 O 0.1439(3) 0.7214(3) 0.8124(5) 0.026(2) Uani 1 1 d . . . . .
O45 O 0.1306(3) 0.8042(3) 0.7362(5) 0.027(2) Uani 1 1 d . . . . .
O46 O 0.1426(4) 0.6678(3) 0.9291(5) 0.034(2) Uani 1 1 d . . . . .
O47 O 0.2500(3) 0.6684(3) 0.9924(5) 0.0222(19) Uani 1 1 d . . . . .
O48 O 0.2554(3) 0.7144(3) 0.8892(5) 0.0205(19) Uani 1 1 d . . . . .
O49 O 0.3613(4) 0.6635(3) 1.1021(5) 0.033(2) Uani 1 1 d . . . . .
O50 O 0.3043(3) 0.7479(3) 1.0456(4) 0.023(2) Uani 1 1 d . . . . .
O51 O 0.3666(3) 0.7173(3) 0.9965(5) 0.027(2) Uani 1 1 d . U . . .
O52 O 0.4643(4) 0.7335(4) 0.9971(5) 0.044(3) Uani 1 1 d . U . . .
O53 O 0.3824(4) 0.8079(3) 0.9329(5) 0.028(2) Uani 1 1 d . . . . .
O54 O 0.4011(4) 0.8880(3) 0.8905(6) 0.040(3) Uani 1 1 d . . . . .
O55 O 0.1073(4) 0.8849(3) 0.6703(6) 0.040(3) Uani 1 1 d . . . . .
C1 C 0.2575(5) 0.8058(4) 0.8679(7) 0.018(3) Uani 1 1 d . . . . .
H1A H 0.2275 0.8085 0.8738 0.021 Uiso 1 1 calc R . . . .
H1B H 0.2892 0.8082 0.9186 0.021 Uiso 1 1 calc R . . . .
C2 C 0.3035(5) 0.8791(5) 0.8662(7) 0.024(3) Uani 1 1 d . U . . .
H2A H 0.3101 0.8845 0.9171 0.029 Uiso 1 1 calc R . . . .
H2B H 0.2977 0.9103 0.8413 0.029 Uiso 1 1 calc R . . . .
C3 C 0.2047(5) 0.8778(5) 0.7918(8) 0.025(3) Uani 1 1 d . U . . .
H3A H 0.2090 0.9100 0.7771 0.030 Uiso 1 1 calc R . . . .
H3B H 0.1976 0.8811 0.8324 0.030 Uiso 1 1 calc R . . . .
O1W O 0.7495(6) 0.9522(6) 0.9850(9) 0.092(5) Uiso 1 1 d . . . . .
O2W O 0.8326(6) 0.8942(5) 0.9661(8) 0.080(4) Uiso 1 1 d . . . . .
O3W O 0.0000 0.9078(5) 0.7500 0.032(3) Uiso 1 2 d S T P . .
O4W O 0.0397(6) 0.5356(5) 0.0072(8) 0.080(4) Uiso 1 1 d . . . . .
O5W O 0.6272(6) 0.9575(5) 0.8801(9) 0.098(5) Uiso 1 1 d D . . . .
O6W O 0.0345(6) 0.7263(6) 0.4663(9) 0.095(5) Uiso 1 1 d . . . . .
O7W O 0.2484(8) 0.6709(8) 0.4568(12) 0.053(6) Uiso 0.6 1 d . . . A 1
O8W O 0.2492(12) 0.6477(12) 0.4410(18) 0.051(8) Uiso 0.4 1 d . . . B 2
O9W O 0.9934(9) 0.8531(7) 0.9346(12) 0.050(6) Uiso 0.5 1 d . . . . .
O10W O 0.6648(9) 0.8879(7) 0.8356(13) 0.055(6) Uiso 0.5 1 d D . . . .
O11W O 0.0479(9) 0.7542(7) 0.8235(12) 0.046(5) Uiso 0.5 1 d . . . . .
O12W O 0.0923(9) 0.5362(8) 0.1913(13) 0.052(6) Uiso 0.5 1 d . . . . .
O13W O 0.0938(8) 0.0384(7) 0.0745(11) 0.037(5) Uiso 0.5 1 d . . . . .
O14W O 0.8845(9) 0.9518(8) 1.0828(13) 0.054(6) Uiso 0.5 1 d . . . . .
O15W O 0.4672(11) 0.7211(10) 0.7857(16) 0.080(8) Uiso 0.5 1 d . . . . .
O16W O 0.4879(12) 0.8594(10) 0.8863(17) 0.086(9) Uiso 0.5 1 d . . . . .
O17W O 0.0659(8) 0.5842(7) -0.0828(11) 0.040(5) Uiso 0.5 1 d . . . . .
O18W O -0.0788(6) 0.9117(6) 0.7049(9) 0.095(5) Uiso 1 1 d . . . . .

loop_
_atom_site_aniso_label
_atom_site_aniso_U_11
_atom_site_aniso_U_22
_atom_site_aniso_U_33
_atom_site_aniso_U_23
_atom_site_aniso_U_13
_atom_site_aniso_U_12
W1 0.0305(3) 0.0189(3) 0.0280(3) -0.0038(2) 0.0199(3) -0.0046(2)
W2 0.0310(3) 0.0185(3) 0.0198(3) 0.0010(2) 0.0127(2) 0.0033(2)
W3 0.0403(4) 0.0162(3) 0.0282(3) -0.0025(2) 0.0216(3) -0.0007(2)
W4 0.0226(3) 0.0269(3) 0.0253(3) -0.0018(2) 0.0117(2) 0.0038(2)
W5 0.0372(4) 0.0236(3) 0.0312(3) -0.0042(2) 0.0231(3) 0.0022(2)
W6 0.0311(3) 0.0266(3) 0.0255(3) -0.0014(2) 0.0204(3) -0.0002(2)
W7 0.0303(3) 0.0265(3) 0.0161(3) -0.0029(2) 0.0119(2) -0.0023(2)
W8 0.0365(4) 0.0241(3) 0.0231(3) -0.0080(2) 0.0151(3) -0.0058(2)
W9 0.0231(3) 0.0292(3) 0.0243(3) -0.0073(2) 0.0108(2) -0.0075(2)
W10 0.0285(3) 0.0265(3) 0.0239(3) 0.0011(2) 0.0168(3) -0.0021(2)
W11 0.0258(3) 0.0249(3) 0.0161(3) 0.0024(2) 0.0105(2) 0.0006(2)
W12 0.0174(3) 0.0280(3) 0.0181(3) -0.0010(2) 0.0073(2) -0.0018(2)
W13 0.0235(3) 0.0202(3) 0.0176(3) -0.0014(2) 0.0130(2) -0.0013(2)
W14 0.0247(3) 0.0201(3) 0.0154(3) 0.0002(2) 0.0098(2) 0.0024(2)
As1 0.0199(7) 0.0178(6) 0.0161(6) -0.0012(5) 0.0097(6) -0.0008(5)
Co1 0.0071(8) 0.0155(8) 0.0094(7) -0.0009(6) 0.0029(6) 0.0006(6)
P1 0.0147(17) 0.0190(16) 0.0119(15) 0.0019(13) 0.0057(13) -0.0006(13)
P2 0.0239(19) 0.0189(18) 0.0290(19) 0.0001(15) 0.0107(16) -0.0018(14)
P3 0.0241(19) 0.0213(18) 0.0242(18) 0.0051(15) 0.0092(16) 0.0030(15)
K1 0.044(3) 0.109(4) 0.052(3) -0.010(3) 0.009(2) 0.019(3)
K2 0.133(6) 0.211(8) 0.101(5) 0.033(5) 0.061(5) -0.021(6)
N1 0.022(6) 0.015(5) 0.015(5) 0.004(4) 0.006(5) -0.004(4)
O1 0.052(7) 0.037(6) 0.044(6) 0.000(5) 0.035(6) -0.006(5)
O2 0.043(6) 0.019(5) 0.027(5) 0.002(4) 0.024(5) -0.002(4)
O3 0.034(6) 0.029(5) 0.044(6) -0.007(5) 0.026(5) -0.004(4)
O4 0.023(5) 0.028(5) 0.017(4) -0.009(4) 0.013(4) -0.004(4)
O5 0.035(6) 0.029(5) 0.021(5) -0.001(4) 0.017(4) -0.006(4)
O6 0.034(5) 0.013(4) 0.026(5) -0.008(4) 0.021(4) -0.005(4)
O7 0.040(6) 0.039(6) 0.022(5) -0.001(4) 0.014(5) 0.001(5)
O8 0.035(6) 0.022(5) 0.037(6) 0.008(4) 0.023(5) 0.003(4)
O9 0.036(6) 0.027(5) 0.029(5) 0.007(4) 0.022(5) 0.010(4)
O10 0.026(5) 0.024(5) 0.018(4) -0.009(4) 0.012(4) -0.002(4)
O11 0.055(7) 0.008(4) 0.043(6) 0.003(4) 0.026(5) 0.002(4)
O12 0.043(6) 0.022(5) 0.023(5) -0.013(4) 0.019(5) -0.016(4)
O13 0.038(6) 0.020(5) 0.027(5) -0.005(4) 0.019(4) 0.006(4)
O14 0.016(5) 0.067(7) 0.029(5) 0.002(5) 0.004(4) 0.013(5)
O15 0.031(6) 0.028(5) 0.035(5) -0.003(4) 0.019(5) 0.008(4)
O16 0.026(5) 0.032(5) 0.029(5) 0.005(4) 0.016(4) 0.009(4)
O17 0.032(6) 0.025(5) 0.031(5) 0.006(4) 0.018(5) 0.007(4)
O18 0.033(5) 0.028(5) 0.017(4) 0.001(4) 0.018(4) 0.005(4)
O19 0.050(7) 0.034(6) 0.058(7) -0.003(5) 0.041(6) 0.007(5)
O20 0.039(6) 0.032(5) 0.021(5) 0.001(4) 0.017(5) 0.007(4)
O21 0.043(6) 0.029(5) 0.041(6) -0.006(5) 0.029(5) -0.006(5)
O22 0.051(7) 0.045(6) 0.040(6) -0.006(5) 0.038(6) -0.005(5)
O23 0.024(5) 0.028(5) 0.026(5) -0.006(4) 0.010(4) -0.002(4)
O24 0.034(6) 0.031(5) 0.027(5) 0.007(4) 0.019(5) 0.010(4)
O25 0.052(7) 0.058(7) 0.021(5) 0.002(5) 0.021(5) 0.001(6)
O26 0.036(6) 0.023(5) 0.036(5) -0.002(4) 0.020(5) -0.004(4)
O27 0.026(5) 0.027(5) 0.024(5) -0.007(4) 0.008(4) -0.003(4)
O28 0.032(5) 0.026(5) 0.022(5) -0.004(4) 0.015(4) -0.002(4)
O29 0.066(8) 0.031(6) 0.040(6) -0.015(5) 0.029(6) -0.014(5)
O30 0.032(5) 0.022(5) 0.019(4) -0.004(4) 0.013(4) -0.010(4)
O31 0.016(5) 0.036(6) 0.030(5) -0.008(4) 0.004(4) -0.007(4)
O32 0.029(6) 0.058(7) 0.034(6) -0.009(5) 0.012(5) -0.004(5)
O33 0.042(6) 0.031(5) 0.019(5) -0.010(4) 0.018(5) -0.012(5)
O34 0.037(6) 0.053(7) 0.037(6) -0.001(5) 0.028(5) -0.002(5)
O35 0.030(5) 0.025(5) 0.026(5) -0.001(4) 0.020(4) 0.003(4)
O36 0.029(5) 0.032(5) 0.029(5) 0.010(4) 0.017(5) 0.004(4)
O37 0.019(4) 0.026(5) 0.019(4) -0.002(4) 0.010(4) -0.004(4)
O38 0.033(6) 0.016(5) 0.025(5) 0.003(4) 0.011(4) 0.000(4)
O39 0.039(6) 0.038(6) 0.019(5) 0.007(4) 0.013(5) -0.009(5)
O40 0.014(5) 0.031(5) 0.015(4) 0.005(4) 0.006(4) 0.001(4)
O41 0.018(5) 0.018(4) 0.013(4) -0.003(3) 0.005(4) -0.006(4)
O42 0.031(6) 0.022(5) 0.032(5) 0.006(4) 0.017(5) 0.004(4)
O43 0.019(5) 0.066(7) 0.029(5) 0.001(5) 0.010(4) -0.001(5)
O44 0.027(5) 0.034(5) 0.021(5) 0.001(4) 0.016(4) 0.004(4)
O45 0.023(5) 0.029(5) 0.028(5) 0.005(4) 0.013(4) 0.000(4)
O46 0.031(6) 0.041(6) 0.034(5) -0.003(5) 0.020(5) -0.012(5)
O47 0.024(5) 0.013(4) 0.029(5) -0.004(4) 0.014(4) -0.004(4)
O48 0.024(5) 0.020(5) 0.019(4) -0.002(4) 0.013(4) -0.003(4)
O49 0.029(6) 0.035(6) 0.028(5) 0.011(4) 0.012(5) 0.012(4)
O50 0.029(5) 0.018(5) 0.018(4) -0.007(4) 0.010(4) -0.001(4)
O51 0.026(5) 0.035(5) 0.024(5) -0.008(4) 0.016(4) -0.005(4)
O52 0.029(5) 0.060(7) 0.032(6) 0.008(5) 0.009(5) 0.013(5)
O53 0.032(6) 0.023(5) 0.028(5) -0.003(4) 0.014(4) 0.000(4)
O54 0.030(6) 0.023(5) 0.062(7) -0.012(5) 0.020(5) -0.010(4)
O55 0.033(6) 0.032(6) 0.051(7) 0.003(5) 0.020(5) 0.010(5)
C1 0.023(7) 0.009(6) 0.015(6) 0.003(5) 0.006(6) 0.000(5)
C2 0.033(8) 0.024(7) 0.015(6) 0.007(5) 0.012(6) -0.001(6)
C3 0.018(7) 0.026(7) 0.038(8) 0.016(6) 0.019(6) 0.010(5)

loop_
_atom_type_symbol
_atom_type_description
_atom_type_scat_dispersion_real
_atom_type_scat_dispersion_imag
_atom_type_scat_source
C C 0.0033 0.0016 'International Tables Vol C Tables 4.2.6.8 and 6.1.1.4'
H H 0.0000 0.0000 'International Tables Vol C Tables 4.2.6.8 and 6.1.1.4'
N N 0.0061 0.0033 'International Tables Vol C Tables 4.2.6.8 and 6.1.1.4'
O O 0.0106 0.0060 'International Tables Vol C Tables 4.2.6.8 and 6.1.1.4'
P P 0.1023 0.0942 'International Tables Vol C Tables 4.2.6.8 and 6.1.1.4'
Co Co 0.3494 0.9721 'International Tables Vol C Tables 4.2.6.8 and 6.1.1.4'
As As 0.0499 2.0058 'International Tables Vol C Tables 4.2.6.8 and 6.1.1.4'
W W -0.8490 6.8722 'International Tables Vol C Tables 4.2.6.8 and 6.1.1.4'
K K 0.2009 0.2494 'International Tables Vol C Tables 4.2.6.8 and 6.1.1.4'

loop_
_geom_angle_atom_site_label_1
_geom_angle_atom_site_label_2
_geom_angle_atom_site_label_3
_geom_angle
_geom_angle_site_symmetry_1
_geom_angle_site_symmetry_3
O1 W1 O2 99.9(4) . .
O1 W1 O3 95.3(4) . .
O1 W1 O4 102.5(4) . .
O1 W1 O5 101.2(4) . .
O1 W1 O6 168.2(4) . .
O2 W1 O3 85.3(4) . .
O2 W1 O5 158.0(4) . .
O2 W1 O6 73.6(3) . .
O3 W1 O6 74.6(3) . .
O4 W1 O2 92.7(4) . .
O4 W1 O3 162.1(4) . .
O4 W1 O5 88.9(4) . .
O4 W1 O6 87.8(3) . .
O5 W1 O3 86.5(4) . .
O5 W1 O6 84.6(3) . .
O2 W2 O6 72.8(3) . .
O2 W2 O8 83.5(4) . .
O7 W2 O2 99.7(4) . .
O7 W2 O6 167.2(4) . .
O7 W2 O8 95.2(4) . .
O7 W2 O9 102.6(4) . .
O7 W2 O10 101.5(4) . .
O8 W2 O6 73.9(3) . .
O9 W2 O2 156.6(4) . .
O9 W2 O6 83.9(3) . .
O9 W2 O8 87.4(4) . .
O10 W2 O2 91.4(4) . .
O10 W2 O6 89.2(3) . .
O10 W2 O8 163.1(4) . .
O10 W2 O9 91.1(4) . .
O3 W3 O6 73.2(3) . .
O3 W3 O12 85.8(4) . .
O3 W3 O13 157.0(4) . .
O8 W3 O3 91.5(4) . .
O8 W3 O6 74.0(3) . .
O8 W3 O12 159.3(4) . .
O8 W3 O13 90.0(4) . .
O11 W3 O3 101.1(4) . .
O11 W3 O6 171.5(4) . .
O11 W3 O8 100.2(4) . .
O11 W3 O12 100.5(4) . .
O11 W3 O13 101.2(4) . .
O12 W3 O6 85.6(3) . .
O13 W3 O6 85.2(3) . .
O13 W3 O12 84.7(4) . .
O9 W4 O15 84.8(4) . .
O9 W4 O16 155.1(4) . .
O9 W4 O18 83.6(3) . .
O14 W4 O9 101.6(4) . .
O14 W4 O15 92.4(4) . .
O14 W4 O16 99.7(4) . .
O14 W4 O17 103.0(5) . .
O14 W4 O18 162.6(4) . .
O15 W4 O18 71.4(3) . .
O16 W4 O15 81.7(4) . .
O16 W4 O18 72.4(3) . .
O17 W4 O9 93.5(4) . .
O17 W4 O15 164.5(4) . .
O17 W4 O16 94.0(4) . .
O17 W4 O18 93.1(4) . .
O13 W5 O18 85.7(3) . .
O13 W5 O20 155.7(4) . .
O13 W5 O21 84.1(4) . .
O15 W5 O13 91.8(4) . .
O15 W5 O18 73.4(3) . .
O15 W5 O20 91.8(4) . .
O15 W5 O21 157.2(4) . .
O19 W5 O13 102.7(4) . .
O19 W5 O15 102.3(5) . .
O19 W5 O18 170.8(4) . .
O19 W5 O20 99.9(4) . .
O19 W5 O21 100.4(5) . .
O20 W5 O18 72.4(3) . .
O20 W5 O21 83.4(4) . .
O21 W5 O18 83.9(3) . .
O16 W6 O18 73.6(3) . .
O16 W6 O20 88.7(4) . .
O16 W6 O23 157.4(4) . .
O16 W6 O24 90.2(4) . .
O20 W6 O18 75.3(3) . .
O20 W6 O23 87.0(4) . .
O22 W6 O16 100.5(4) . .
O22 W6 O18 170.2(4) . .
O22 W6 O20 97.0(4) . .
O22 W6 O23 102.1(4) . .
O22 W6 O24 100.9(4) . .
O23 W6 O18 83.8(3) . .
O24 W6 O18 87.1(3) . .
O24 W6 O20 161.9(4) . .
O24 W6 O23 87.1(4) . .
O23 W7 O27 156.0(4) . .
O23 W7 O28 85.6(4) . .
O23 W7 O30 83.6(3) . .
O25 W7 O23 103.2(4) . .
O25 W7 O26 100.4(5) . .
O25 W7 O27 100.1(4) . .
O25 W7 O28 97.9(4) . .
O25 W7 O30 172.1(4) . .
O26 W7 O23 91.9(4) . .
O26 W7 O27 89.5(4) . .
O26 W7 O28 161.5(4) . .
O26 W7 O30 75.0(3) . .
O27 W7 O28 85.6(4) . .
O27 W7 O30 73.7(3) . .
O28 W7 O30 86.6(3) . .
O12 W8 O26 158.3(4) . .
O12 W8 O30 86.4(3) . .
O12 W8 O31 87.7(4) . .
O21 W8 O12 90.8(4) . .
O21 W8 O26 88.3(4) . .
O21 W8 O30 84.9(3) . .
O21 W8 O31 157.0(4) . .
O26 W8 O30 71.9(3) . .
O26 W8 O31 84.7(4) . .
O29 W8 O12 102.4(4) . .
O29 W8 O21 102.8(5) . .
O29 W8 O26 98.9(4) . .
O29 W8 O30 168.1(4) . .
O29 W8 O31 100.0(5) . .
O31 W8 O30 72.1(3) . .
O5 W9 O27 156.2(4) . .
O5 W9 O30 84.2(3) . .
O5 W9 O33 86.1(4) . .
O27 W9 O30 73.0(3) . .
O27 W9 O33 86.0(3) . .
O31 W9 O5 91.8(4) . .
O31 W9 O27 88.9(4) . .
O31 W9 O30 74.5(3) . .
O31 W9 O33 162.1(4) . .
O32 W9 O5 105.0(4) . .
O32 W9 O27 98.4(4) . .
O32 W9 O30 168.9(4) . .
O32 W9 O31 98.7(4) . .
O32 W9 O33 99.0(4) . .
O33 W9 O30 87.6(3) . .
O24 W10 O35 88.1(4) . .
O24 W10 O37 82.2(3) . .
O24 W10 O38 160.6(4) . .
O34 W10 O24 98.9(4) . .
O34 W10 O35 97.9(4) . .
O34 W10 O36 102.4(4) . .
O34 W10 O37 176.7(4) . .
O34 W10 O38 97.7(4) . .
O35 W10 O37 78.9(3) . .
O35 W10 O38 79.8(3) . .
O36 W10 O24 96.9(4) . .
O36 W10 O35 158.0(4) . .
O36 W10 O37 80.5(3) . .
O36 W10 O38 89.2(4) . .
O38 W10 O37 80.7(3) . .
O28 W11 O35 96.2(4) . .
O28 W11 O40 91.2(4) . .
O28 W11 O41 83.5(3) . .
O28 W11 O42 163.1(4) . .
O35 W11 O40 152.3(3) . .
O35 W11 O41 82.6(3) . .
O35 W11 O42 85.1(4) . .
O39 W11 O28 99.9(4) . .
O39 W11 O35 103.4(4) . .
O39 W11 O40 101.5(4) . .
O39 W11 O41 172.7(4) . .
O39 W11 O42 96.2(4) . .
O40 W11 O41 71.8(3) . .
O40 W11 O42 80.4(4) . .
O42 W11 O41 80.0(3) . .
O33 W12 O40 90.8(4) . .
O33 W12 O41 85.3(3) . .
O33 W12 O44 93.0(4) . .
O33 W12 O45 162.2(4) . .
O40 W12 O41 74.1(3) . .
O40 W12 O45 83.9(3) . .
O43 W12 O33 101.9(5) . .
O43 W12 O40 98.6(4) . .
O43 W12 O41 169.9(4) . .
O43 W12 O44 101.6(4) . .
O43 W12 O45 95.7(4) . .
O44 W12 O40 158.2(4) . .
O44 W12 O41 84.8(3) . .
O44 W12 O45 86.0(4) . .
O45 W12 O41 76.9(3) . .
O4 W13 O48 79.5(3) . .
O44 W13 O4 84.5(3) . .
O44 W13 O48 81.2(3) . .
O46 W13 O4 95.9(4) . .
O46 W13 O44 102.7(4) . .
O46 W13 O47 102.3(4) . .
O46 W13 O48 173.8(4) . .
O46 W13 O50 98.6(4) . 7_567
O47 W13 O4 88.7(3) . .
O47 W13 O44 154.6(4) . .
O47 W13 O48 73.5(3) . .
O47 W13 O50 93.5(4) . 7_567
O50 W13 O4 164.5(4) 7_567 .
O50 W13 O44 87.0(4) 7_567 .
O50 W13 O48 86.4(3) 7_567 .
O10 W14 O47 83.9(3) . .
O10 W14 O48 78.7(3) . .
O47 W14 O48 70.4(3) . .
O49 W14 O10 97.0(4) . .
O49 W14 O47 99.7(4) . .
O49 W14 O48 169.5(4) . .
O49 W14 O50 98.7(4) . .
O49 W14 O51 103.9(4) . .
O50 W14 O10 160.5(4) . .
O50 W14 O47 82.1(3) . .
O50 W14 O48 83.9(3) . .
O51 W14 O10 93.5(4) . .
O51 W14 O47 156.5(4) . .
O51 W14 O48 86.1(4) . .
O51 W14 O50 94.0(4) . .
O6 As1 O18 97.1(4) . .
O6 As1 O30 97.4(4) . .
O18 As1 O30 97.6(4) . .
O17 Co1 K1 144.2(3) . 7_567
O17 Co1 O36 87.3(4) . .
O17 Co1 O37 85.4(3) . .
O17 Co1 O53 170.1(4) . .
O36 Co1 K1 115.2(3) . 7_567
O36 Co1 O37 78.7(3) . .
O37 Co1 K1 124.6(2) . 7_567
O51 Co1 K1 71.2(3) . 7_567
O51 Co1 O17 89.9(3) . .
O51 Co1 O36 171.6(4) . .
O51 Co1 O37 93.2(3) . .
O51 Co1 O52 93.8(4) . .
O51 Co1 O53 93.0(3) . .
O52 Co1 K1 54.3(3) . 7_567
O52 Co1 O17 98.7(4) . .
O52 Co1 O36 94.5(4) . .
O52 Co1 O37 171.9(4) . .
O52 Co1 O53 90.5(4) . .
O53 Co1 K1 45.4(3) . 7_567
O53 Co1 O36 88.5(3) . .
O53 Co1 O37 85.0(3) . .
O37 P1 O41 110.6(5) . .
O37 P1 O48 114.5(5) . .
O37 P1 C1 108.2(5) . .
O41 P1 C1 108.0(5) . .
O48 P1 O41 113.3(5) . .
O48 P1 C1 101.6(5) . .
O38 P2 K1 144.6(4) . 7_567
O38 P2 C2 99.6(5) . .
O53 P2 K1 36.0(3) . 7_567
O53 P2 O38 112.2(5) . .
O53 P2 C2 110.7(5) . .
O54 P2 K1 83.0(4) . 7_567
O54 P2 O38 112.3(6) . .
O54 P2 O53 114.8(6) . .
O54 P2 C2 106.0(6) . .
C2 P2 K1 106.6(4) . 7_567
O42 P3 O45 110.3(5) . .
O42 P3 C3 102.0(6) . .
O45 P3 C3 110.2(5) . .
O55 P3 O42 115.3(5) . .
O55 P3 O45 112.5(6) . .
O55 P3 C3 105.8(6) . .
Co1 K1 P2 51.62(8) 7_567 7_567
O32 K1 Co1 120.6(2) 2_556 7_567
O32 K1 P2 92.4(2) 2_556 7_567
O43 K1 Co1 98.6(2) 2_556 7_567
O43 K1 P2 135.7(3) 2_556 7_567
O43 K1 O32 74.9(3) 2_556 2_556
O43 K1 O46 141.6(3) 2_556 .
O43 K1 O52 67.2(3) 2_556 7_567
O43 K1 O11W 67.6(5) 2_556 .
O46 K1 Co1 86.4(2) . 7_567
O46 K1 P2 75.9(2) . 7_567
O46 K1 O32 134.3(3) . 2_556
O46 K1 O52 116.3(3) . 7_567
O52 K1 Co1 32.63(19) 7_567 7_567
O52 K1 P2 74.8(2) 7_567 7_567
O52 K1 O32 102.2(3) 7_567 2_556
O53 K1 Co1 33.11(19) 7_567 7_567
O53 K1 P2 19.32(19) 7_567 7_567
O53 K1 O32 107.4(3) 7_567 2_556
O53 K1 O43 127.0(3) 7_567 2_556
O53 K1 O46 74.4(3) 7_567 .
O53 K1 O52 60.5(3) 7_567 7_567
O53 K1 O11W 112.9(5) 7_567 .
O53 K1 O17W 92.7(5) 7_567 1_556
O11W K1 Co1 87.4(5) . 7_567
O11W K1 P2 130.5(5) . 7_567
O11W K1 O32 136.1(5) . 2_556
O11W K1 O46 74.7(5) . .
O11W K1 O52 83.7(5) . 7_567
O17W K1 Co1 125.7(4) 1_556 7_567
O17W K1 P2 75.3(4) 1_556 7_567
O17W K1 O32 65.5(5) 1_556 2_556
O17W K1 O43 131.0(5) 1_556 2_556
O17W K1 O46 68.7(5) 1_556 .
O17W K1 O52 147.0(5) 1_556 7_567
O17W K1 O11W 127.1(6) 1_556 .
O22 K2 O25 111.1(4) 7_566 .
O22 K2 O34 72.1(3) 7_566 7_566
O22 K2 O6W 138.0(5) 7_566 .
O22 K2 O15W 112.4(6) 7_566 8_465
O22 K2 O15W 77.7(6) 7_566 7_566
O34 K2 O25 67.2(3) 7_566 .
O34 K2 O6W 142.7(5) 7_566 .
O34 K2 O15W 127.0(6) 7_566 8_465
O39 K2 O22 71.1(3) . 7_566
O39 K2 O25 68.7(3) . .
O39 K2 O34 104.6(4) . 7_566
O39 K2 O6W 75.8(4) . .
O39 K2 O15W 127.4(6) . 8_465
O39 K2 O15W 148.2(6) . 7_566
O6W K2 O25 79.0(4) . .
O6W K2 O15W 69.4(6) . 8_465
O15W K2 O25 130.8(6) 7_566 .
O15W K2 O25 136.4(6) 8_465 .
O15W K2 O34 70.6(6) 7_566 7_566
O15W K2 O6W 127.6(7) 7_566 .
O15W K2 O15W 60.1(9) 7_566 8_465
C1 N1 C3 110.2(9) . .
C2 N1 C1 111.3(9) . .
C2 N1 C3 111.4(9) . .
W1 O2 W2 120.9(4) . .
W3 O3 W1 121.4(5) . .
W1 O4 W13 145.0(5) . .
W9 O5 W1 154.8(5) . .
W1 O6 W2 92.3(3) . .
W1 O6 W3 90.6(3) . .
W2 O6 W3 90.4(3) . .
As1 O6 W1 118.9(4) . .
As1 O6 W2 120.1(4) . .
As1 O6 W3 134.0(4) . .
W3 O8 W2 121.7(4) . .
W2 O9 W4 149.2(5) . .
W2 O10 W14 149.7(5) . .
W8 O12 W3 147.8(5) . .
W5 O13 W3 155.1(5) . .
W5 O15 W4 123.0(4) . .
W6 O16 W4 121.2(5) . .
W4 O17 Co1 159.1(5) . .
W4 O18 W5 92.2(3) . .
W4 O18 W6 92.5(3) . .
W6 O18 W5 89.9(3) . .
As1 O18 W4 118.9(4) . .
As1 O18 W5 133.3(4) . .
As1 O18 W6 119.9(4) . .
W6 O20 W5 121.9(4) . .
W8 O21 W5 149.6(5) . .
W6 O22 K2 140.3(5) . 7_566
W7 O23 W6 157.6(5) . .
W10 O24 W6 146.7(5) . .
W7 O25 K2 138.4(5) . .
W7 O26 W8 122.0(5) . .
W7 O27 W9 120.8(5) . .
W11 O28 W7 149.8(5) . .
W7 O30 W8 91.1(3) . .
W7 O30 W9 92.1(3) . .
W9 O30 W8 91.1(3) . .
As1 O30 W7 119.5(4) . .
As1 O30 W8 133.7(4) . .
As1 O30 W9 118.9(4) . .
W9 O31 W8 122.3(4) . .
W9 O32 K1 140.8(5) . 2_556
W12 O33 W9 152.8(5) . .
W10 O34 K2 137.4(5) . 7_566
W11 O35 W10 148.8(5) . .
W10 O36 Co1 110.7(4) . .
Co1 O37 W10 89.5(3) . .
P1 O37 W10 138.2(5) . .
P1 O37 Co1 128.8(5) . .
P2 O38 W10 134.9(5) . .
W11 O39 K2 140.1(5) . .
W12 O40 W11 121.7(4) . .
W12 O41 W11 92.4(3) . .
P1 O41 W11 132.9(5) . .
P1 O41 W12 133.1(5) . .
P3 O42 W11 137.4(5) . .
W12 O43 K1 146.3(6) . 2_556
W12 O44 W13 154.4(5) . .
P3 O45 W12 134.8(5) . .
W13 O46 K1 146.6(5) . .
W13 O47 W14 123.4(4) . .
W14 O48 W13 91.0(3) . .
P1 O48 W13 133.5(5) . .
P1 O48 W14 133.1(5) . .
W13 O50 W14 159.6(5) 7_567 .
W14 O51 Co1 146.9(5) . .
Co1 O52 K1 93.0(4) . 7_567
Co1 O53 K1 101.5(3) . 7_567
P2 O53 Co1 130.0(5) . .
P2 O53 K1 124.7(5) . 7_567
P1 C1 H1A 108.0 . .
P1 C1 H1B 108.0 . .
N1 C1 P1 117.1(8) . .
N1 C1 H1A 108.0 . .
N1 C1 H1B 108.0 . .
H1A C1 H1B 107.3 . .
P2 C2 H2A 109.8 . .
P2 C2 H2B 109.8 . .
N1 C2 P2 109.6(8) . .
N1 C2 H2A 109.8 . .
N1 C2 H2B 109.8 . .
H2A C2 H2B 108.2 . .
P3 C3 H3A 109.5 . .
P3 C3 H3B 109.5 . .
N1 C3 P3 110.5(8) . .
N1 C3 H3A 109.5 . .
N1 C3 H3B 109.5 . .
H3A C3 H3B 108.1 . .
K2 O15W K2 114.2(9) 7_566 8_566

loop_
_geom_bond_atom_site_label_1
_geom_bond_atom_site_label_2
_geom_bond_distance
_geom_bond_site_symmetry_2
W1 O1 1.726(9) .
W1 O2 1.912(9) .
W1 O3 1.962(9) .
W1 O4 1.819(8) .
W1 O5 1.919(8) .
W1 O6 2.324(8) .
W2 O2 1.948(9) .
W2 O6 2.332(8) .
W2 O7 1.710(9) .
W2 O8 1.998(9) .
W2 O9 1.897(9) .
W2 O10 1.830(8) .
W3 O3 1.904(9) .
W3 O6 2.422(8) .
W3 O8 1.865(9) .
W3 O11 1.730(8) .
W3 O12 1.951(9) .
W3 O13 1.914(9) .
W4 O9 1.913(9) .
W4 O14 1.719(9) .
W4 O15 2.087(9) .
W4 O16 1.971(9) .
W4 O17 1.750(9) .
W4 O18 2.326(9) .
W5 O13 1.893(9) .
W5 O15 1.810(9) .
W5 O18 2.431(8) .
W5 O19 1.704(9) .
W5 O20 1.941(9) .
W5 O21 1.958(10) .
W6 O16 1.891(9) .
W6 O18 2.330(8) .
W6 O20 1.908(9) .
W6 O22 1.710(9) .
W6 O23 1.922(9) .
W6 O24 1.898(9) .
W7 O23 1.894(9) .
W7 O25 1.702(9) .
W7 O26 1.867(9) .
W7 O27 1.927(9) .
W7 O28 1.952(8) .
W7 O30 2.319(8) .
W8 O12 1.868(8) .
W8 O21 1.860(10) .
W8 O26 1.966(9) .
W8 O29 1.698(9) .
W8 O30 2.377(8) .
W8 O31 1.972(9) .
W9 O5 1.895(8) .
W9 O27 1.933(9) .
W9 O30 2.342(9) .
W9 O31 1.874(9) .
W9 O32 1.696(10) .
W9 O33 1.948(8) .
W10 O24 1.887(9) .
W10 O34 1.700(9) .
W10 O35 2.014(9) .
W10 O36 1.773(9) .
W10 O37 2.354(8) .
W10 O38 2.044(8) .
W11 O28 1.823(8) .
W11 O35 1.832(9) .
W11 O39 1.699(8) .
W11 O40 1.925(8) .
W11 O41 2.353(8) .
W11 O42 2.066(9) .
W12 O33 1.843(9) .
W12 O40 1.900(8) .
W12 O41 2.274(8) .
W12 O43 1.706(9) .
W12 O44 1.858(8) .
W12 O45 2.070(9) .
W13 O4 1.990(8) .
W13 O44 1.936(8) .
W13 O46 1.700(9) .
W13 O47 1.823(8) .
W13 O48 2.385(8) .
W13 O50 1.869(8) 7_567
W14 O10 1.965(8) .
W14 O47 2.032(8) .
W14 O48 2.375(8) .
W14 O49 1.700(9) .
W14 O50 1.928(8) .
W14 O51 1.741(9) .
As1 O6 1.783(8) .
As1 O18 1.789(8) .
As1 O30 1.809(8) .
Co1 K1 3.746(5) 7_567
Co1 O17 2.031(9) .
Co1 O36 2.094(9) .
Co1 O37 2.170(8) .
Co1 O51 2.018(9) .
Co1 O52 2.023(10) .
Co1 O53 2.088(9) .
P1 O37 1.481(9) .
P1 O41 1.530(8) .
P1 O48 1.507(8) .
P1 C1 1.804(11) .
P2 K1 3.809(5) 7_567
P2 O38 1.543(9) .
P2 O53 1.533(9) .
P2 O54 1.495(9) .
P2 C2 1.869(14) .
P3 O42 1.509(9) .
P3 O45 1.536(9) .
P3 O55 1.480(10) .
P3 C3 1.830(14) .
K1 Co1 3.746(5) 7_567
K1 P2 3.809(5) 7_567
K1 O32 3.139(12) 2_556
K1 O43 2.808(10) 2_556
K1 O46 2.857(10) .
K1 O52 3.048(11) 7_567
K1 O53 2.721(10) 7_567
K1 O11W 2.83(2) .
K1 O17W 2.76(2) 1_556
K2 O22 2.940(12) 7_566
K2 O25 3.084(13) .
K2 O34 2.989(12) 7_566
K2 O39 2.925(12) .
K2 O6W 3.035(17) .
K2 O15W 2.95(3) 7_566
K2 O15W 3.06(3) 8_465
N1 C1 1.504(14) .
N1 C2 1.474(16) .
N1 C3 1.550(15) .
O22 K2 2.940(12) 7_566
O32 K1 3.139(11) 2_556
O34 K2 2.989(12) 7_566
O43 K1 2.808(10) 2_556
O50 W13 1.869(8) 7_567
O52 K1 3.048(11) 7_567
O53 K1 2.721(10) 7_567
C1 H1A 0.9700 .
C1 H1B 0.9700 .
C2 H2A 0.9700 .
C2 H2B 0.9700 .
C3 H3A 0.9700 .
C3 H3B 0.9700 .
O15W K2 2.95(3) 7_566
O15W K2 3.06(3) 8_566
O17W K1 2.76(2) 1_554
